data_7229513
loop_
_publ_author_name
'Wei, Mei-Jie'
'Fu, Jia-Qi'
'Wang, Yi-Di'
'Zhang, Yi'
'Zang, Hong-Ying'
'Shao, Kui-Zhan'
'Li, Yang-Guang'
'Su, Zhong-Min'

_publ_section_title
;
 High tuneable proton-conducting coordination polymers derived from
 sulfonate-based ligand
;
_journal_name_full CrystEngComm
_journal_paper_doi 10.1039/C7CE01589E
_journal_year 2017
_chemical_formula_sum 'C19 H15 Cl0 Cu N4 O8 P S'
_chemical_formula_weight 553.92
_chemical_name_systematic
;
 ?
;
_space_group_crystal_system monoclinic
_space_group_IT_number 14
_space_group_name_Hall '-P 2yn'
_space_group_name_H-M_alt 'P 1 21/n 1'
_symmetry_space_group_name_Hall '-P 2yn'
_symmetry_space_group_name_H-M 'P 1 21/n 1'
_atom_sites_solution_hydrogens difmap
_audit_creation_method SHELXL-2014
_audit_update_record
;
2017-04-24 deposited with the CCDC.
2017-11-06 downloaded from the CCDC.
;
_cell_angle_alpha 90.000(5)
_cell_angle_beta 109.222(5)
_cell_angle_gamma 90.000(5)
_cell_formula_units_Z 4
_cell_length_a 10.350(5)
_cell_length_b 14.076(5)
_cell_length_c 14.963(5)
_cell_measurement_reflns_used 2154
_cell_measurement_temperature 293(2)
_cell_measurement_theta_max 22.8
_cell_measurement_theta_min 2.54
_cell_volume 2058.4(14)
_computing_cell_refinement 'Bruker SAINT v8.34a'
_computing_data_collection 'Bruker APEX 2'
_computing_data_reduction 'Bruker SAINT v8.34a'
_computing_molecular_graphics 'Bruker SHELXTL'
_computing_publication_material 'Bruker SHELXTL & local programs'
_computing_structure_refinement 'SHELXL-2014 (Sheldrick, 2014)'
_computing_structure_solution 'Bruker SHELXTL 2014/4'
_diffrn_ambient_temperature 293(2)
_diffrn_measured_fraction_theta_full 1.000
_diffrn_measured_fraction_theta_max 1.000
_diffrn_measurement_device_type 'Bruker Smart Apex II CCD'
_diffrn_measurement_method \w-2\q
_diffrn_radiation_type MoK\a
_diffrn_radiation_wavelength 0.71069
_diffrn_reflns_av_R_equivalents 0.0538
_diffrn_reflns_av_unetI/netI 0.0647
_diffrn_reflns_Laue_measured_fraction_full 1.000
_diffrn_reflns_Laue_measured_fraction_max 1.000
_diffrn_reflns_limit_h_max 7
_diffrn_reflns_limit_h_min -13
_diffrn_reflns_limit_k_max 18
_diffrn_reflns_limit_k_min -18
_diffrn_reflns_limit_l_max 19
_diffrn_reflns_limit_l_min -19
_diffrn_reflns_number 15003
_diffrn_reflns_point_group_measured_fraction_full 1.000
_diffrn_reflns_point_group_measured_fraction_max 1.000
_diffrn_reflns_theta_full 25.240
_diffrn_reflns_theta_max 28.138
_diffrn_reflns_theta_min 2.042
_diffrn_source 'fine-focus sealed tube'
_exptl_absorpt_coefficient_mu 1.300
_exptl_absorpt_correction_T_max 0.973
_exptl_absorpt_correction_T_min 0.951
_exptl_absorpt_correction_type multi-scan
_exptl_absorpt_process_details 'SADABS 2014/4 Bruker AXS Madison WI USA'
_exptl_crystal_colour green
_exptl_crystal_density_diffrn 1.787
_exptl_crystal_description block
_exptl_crystal_F_000 1124
_exptl_crystal_size_max 0.040
_exptl_crystal_size_mid 0.030
_exptl_crystal_size_min 0.030
_refine_diff_density_max 1.511
_refine_diff_density_min -0.576
_refine_diff_density_rms 0.112
_refine_ls_extinction_method none
_refine_ls_goodness_of_fit_ref 1.024
_refine_ls_hydrogen_treatment refall
_refine_ls_matrix_type full
_refine_ls_number_parameters 346
_refine_ls_number_reflns 5045
_refine_ls_number_restraints 0
_refine_ls_restrained_S_all 1.024
_refine_ls_R_factor_all 0.0869
_refine_ls_R_factor_gt 0.0489
_refine_ls_shift/su_max 0.001
_refine_ls_shift/su_mean 0.000
_refine_ls_structure_factor_coef Fsqd
_refine_ls_weighting_details 'w=1/[\s^2^(Fo^2^)+(0.0763P)^2^+0.3476P] where P=(Fo^2^+2Fc^2^)/3'
_refine_ls_weighting_scheme calc
_refine_ls_wR_factor_gt 0.1266
_refine_ls_wR_factor_ref 0.1456
_reflns_Friedel_coverage 0.000
_reflns_number_gt 3342
_reflns_number_total 5045
_reflns_threshold_expression 'I > 2\s(I)'
_cod_data_source_file c7ce01589e2.cif
_cod_data_source_block shelx_CCDC2
_cod_database_code 7229513
_shelx_space_group_comment
;
The symmetry employed for this shelxl refinement is uniquely defined
by the following loop, which should always be used as a source of
symmetry information in preference to the above space-group names.
They are only intended as comments.
;
_shelx_estimated_absorpt_t_min 0.950
_shelx_estimated_absorpt_t_max 0.962
_shelxl_version_number 2014-3

loop_
_space_group_symop_operation_xyz
'x, y, z'
'-x+1/2, y+1/2, -z+1/2'
'-x, -y, -z'
'x-1/2, -y-1/2, z-1/2'

loop_
_atom_site_label
_atom_site_type_symbol
_atom_site_fract_x
_atom_site_fract_y
_atom_site_fract_z
_atom_site_U_iso_or_equiv
_atom_site_adp_type
_atom_site_occupancy
_atom_site_site_symmetry_order
_atom_site_calc_flag
C1 C -0.1317(4) 0.3239(3) 0.4213(3) 0.0368(10) Uani 1 1 d
C2 C -0.1729(4) 0.4177(3) 0.3959(3) 0.0392(10) Uani 1 1 d
C3 C -0.0836(4) 0.4826(3) 0.3804(3) 0.0329(9) Uani 1 1 d
C4 C 0.0491(4) 0.4528(2) 0.3886(3) 0.0272(8) Uani 1 1 d
C5 C 0.0832(4) 0.3568(2) 0.4126(3) 0.0246(7) Uani 1 1 d
C6 C 0.3517(4) 0.1841(3) 0.4459(3) 0.0315(9) Uani 1 1 d
C7 C 0.4567(4) 0.2346(3) 0.4288(3) 0.0361(9) Uani 1 1 d
C8 C 0.4407(4) 0.3296(3) 0.4078(3) 0.0319(9) Uani 1 1 d
C9 C 0.3169(4) 0.3745(2) 0.4035(3) 0.0264(8) Uani 1 1 d
C10 C 0.2151(4) 0.3186(2) 0.4201(3) 0.0251(8) Uani 1 1 d
C11 C 0.1563(4) 0.5103(2) 0.3756(3) 0.0272(8) Uani 1 1 d
C12 C 0.2825(4) 0.4725(2) 0.3849(3) 0.0274(8) Uani 1 1 d
C13 C 0.2792(4) 0.6251(3) 0.3535(3) 0.0272(8) Uani 1 1 d
C14 C 0.3259(4) 0.7223(2) 0.3428(3) 0.0261(8) Uani 1 1 d
C15 C 0.2453(5) 0.7957(3) 0.3587(3) 0.0352(10) Uani 1 1 d
C16 C 0.2782(5) 0.8901(3) 0.3567(3) 0.0369(10) Uani 1 1 d
C17 C 0.3982(4) 0.9142(3) 0.3401(3) 0.0367(10) Uani 1 1 d
C18 C 0.4805(5) 0.8438(3) 0.3235(3) 0.0332(9) Uani 1 1 d
C19 C 0.4457(4) 0.7479(3) 0.3240(3) 0.0280(8) Uani 1 1 d
N1 N -0.0063(3) 0.2948(2) 0.4290(2) 0.0285(7) Uani 1 1 d
N2 N 0.2337(3) 0.2248(2) 0.4412(2) 0.0269(7) Uani 1 1 d
N3 N 0.1534(3) 0.6057(2) 0.3552(2) 0.0285(7) Uani 1 1 d
N4 N 0.3593(4) 0.5463(2) 0.3708(2) 0.0294(7) Uani 1 1 d
O1 O 0.4846(3) 0.6158(2) 0.2135(2) 0.0401(7) Uani 1 1 d
O2 O 0.6105(3) 0.60166(19) 0.3795(2) 0.0352(6) Uani 1 1 d
O1W O -0.4063(3) 0.1928(2) 0.2652(2) 0.0491(8) Uiso 1 1 d
O3 O 0.6719(3) 0.7237(2) 0.2872(3) 0.0548(9) Uani 1 1 d
O4 O -0.1020(3) 0.11567(18) 0.4609(2) 0.0368(7) Uani 1 1 d
O5 O -0.1336(3) -0.0188(2) 0.3452(2) 0.0495(8) Uani 1 1 d
O6 O -0.1717(3) -0.04834(18) 0.4993(2) 0.0413(7) Uani 1 1 d
O7 O -0.3351(3) 0.0504(2) 0.3820(3) 0.0576(10) Uani 1 1 d
P1 P -0.18009(10) 0.02570(7) 0.42612(8) 0.0317(3) Uani 1 1 d
S1 S 0.56356(10) 0.66629(7) 0.29958(7) 0.0316(2) Uani 1 1 d
Cu1 Cu 0.06948(5) 0.16276(3) 0.45635(3) 0.02947(15) Uani 1 1 d
H1 H -0.189(4) 0.272(3) 0.430(3) 0.027(10) Uiso 1 1 d
H2 H -0.268(5) 0.435(3) 0.394(4) 0.064(15) Uiso 1 1 d
H3 H -0.112(3) 0.553(3) 0.366(2) 0.019(9) Uiso 1 1 d
H4 H 0.432(5) 0.553(4) 0.367(4) 0.063(18) Uiso 1 1 d
H6 H 0.367(3) 0.128(3) 0.458(2) 0.014(9) Uiso 1 1 d
H7 H 0.540(5) 0.202(3) 0.446(3) 0.046(13) Uiso 1 1 d
H8 H 0.511(4) 0.359(3) 0.398(3) 0.033(11) Uiso 1 1 d
H15 H 0.185(4) 0.788(3) 0.371(3) 0.014(10) Uiso 1 1 d
H16 H 0.229(4) 0.932(3) 0.369(3) 0.021(10) Uiso 1 1 d
H17 H 0.426(4) 0.970(3) 0.332(3) 0.034(11) Uiso 1 1 d
H18 H 0.551(5) 0.859(4) 0.319(4) 0.061(17) Uiso 1 1 d

loop_
_atom_site_aniso_label
_atom_site_aniso_U_11
_atom_site_aniso_U_22
_atom_site_aniso_U_33
_atom_site_aniso_U_23
_atom_site_aniso_U_13
_atom_site_aniso_U_12
C1 0.037(2) 0.029(2) 0.051(3) -0.0025(18) 0.023(2) -0.0058(17)
C2 0.034(2) 0.031(2) 0.060(3) 0.0017(19) 0.025(2) 0.0009(17)
C3 0.035(2) 0.0248(19) 0.043(2) 0.0039(17) 0.0184(18) 0.0015(16)
C4 0.028(2) 0.0231(18) 0.034(2) -0.0010(15) 0.0141(16) -0.0006(14)
C5 0.0255(19) 0.0216(17) 0.0285(19) -0.0014(14) 0.0115(15) -0.0033(14)
C6 0.034(2) 0.0215(19) 0.041(2) 0.0046(16) 0.0143(18) 0.0032(16)
C7 0.031(2) 0.033(2) 0.044(2) 0.0085(18) 0.0130(18) 0.0092(17)
C8 0.029(2) 0.029(2) 0.044(2) 0.0027(17) 0.0188(18) -0.0034(16)
C9 0.027(2) 0.0215(16) 0.033(2) 0.0000(15) 0.0125(16) -0.0017(14)
C10 0.029(2) 0.0210(17) 0.0260(18) -0.0017(14) 0.0108(15) -0.0046(14)
C11 0.031(2) 0.0177(16) 0.036(2) -0.0006(15) 0.0161(16) -0.0027(14)
C12 0.031(2) 0.0212(17) 0.033(2) 0.0031(15) 0.0150(16) -0.0034(15)
C13 0.030(2) 0.0215(17) 0.034(2) -0.0017(15) 0.0165(16) -0.0020(15)
C14 0.0280(19) 0.0194(17) 0.033(2) -0.0008(14) 0.0127(15) -0.0045(14)
C15 0.037(2) 0.027(2) 0.049(3) -0.0015(18) 0.025(2) -0.0033(18)
C16 0.044(3) 0.0209(19) 0.051(3) -0.0036(17) 0.023(2) 0.0036(17)
C17 0.045(3) 0.0184(18) 0.049(3) 0.0014(17) 0.019(2) -0.0056(17)
C18 0.037(2) 0.030(2) 0.037(2) -0.0019(17) 0.0178(18) -0.0105(17)
C19 0.031(2) 0.0253(18) 0.031(2) -0.0009(15) 0.0138(16) -0.0031(15)
N1 0.0277(17) 0.0205(15) 0.0410(19) -0.0002(13) 0.0166(14) -0.0037(12)
N2 0.0290(17) 0.0211(14) 0.0312(17) 0.0029(12) 0.0108(13) -0.0005(12)
N3 0.0328(18) 0.0178(14) 0.0393(19) -0.0007(13) 0.0177(14) -0.0044(12)
N4 0.0327(19) 0.0216(15) 0.039(2) 0.0015(13) 0.0196(15) -0.0040(13)
O1 0.0534(19) 0.0360(15) 0.0354(16) -0.0048(13) 0.0208(14) 0.0070(13)
O2 0.0289(15) 0.0379(15) 0.0397(16) 0.0040(12) 0.0124(12) 0.0028(12)
O3 0.050(2) 0.0451(18) 0.089(3) 0.0055(17) 0.0497(19) -0.0041(15)
O4 0.0375(16) 0.0266(14) 0.0533(18) 0.0026(13) 0.0245(14) -0.0055(12)
O5 0.065(2) 0.0413(17) 0.0461(19) -0.0066(14) 0.0244(16) -0.0118(15)
O6 0.0469(18) 0.0276(14) 0.059(2) 0.0149(13) 0.0305(15) 0.0041(13)
O7 0.0272(17) 0.057(2) 0.083(3) 0.0184(18) 0.0113(16) -0.0031(14)
P1 0.0284(5) 0.0236(5) 0.0446(6) 0.0088(4) 0.0141(4) -0.0026(4)
S1 0.0342(5) 0.0292(5) 0.0384(5) 0.0009(4) 0.0215(4) -0.0008(4)
Cu1 0.0308(3) 0.0198(2) 0.0414(3) 0.00441(19) 0.0167(2) -0.00353(18)

loop_
_atom_type_symbol
_atom_type_description
_atom_type_scat_dispersion_real
_atom_type_scat_dispersion_imag
_atom_type_scat_source
C C 0.0033 0.0016 'International Tables Vol C Tables 4.2.6.8 and 6.1.1.4'
H H 0.0000 0.0000 'International Tables Vol C Tables 4.2.6.8 and 6.1.1.4'
N N 0.0061 0.0033 'International Tables Vol C Tables 4.2.6.8 and 6.1.1.4'
O O 0.0106 0.0060 'International Tables Vol C Tables 4.2.6.8 and 6.1.1.4'
P P 0.1023 0.0942 'International Tables Vol C Tables 4.2.6.8 and 6.1.1.4'
S S 0.1246 0.1234 'International Tables Vol C Tables 4.2.6.8 and 6.1.1.4'
Cl Cl 0.1484 0.1585 'International Tables Vol C Tables 4.2.6.8 and 6.1.1.4'
Cu Cu 0.3201 1.2651 'International Tables Vol C Tables 4.2.6.8 and 6.1.1.4'

loop_
_geom_angle_atom_site_label_1
_geom_angle_atom_site_label_2
_geom_angle_atom_site_label_3
_geom_angle
_geom_angle_site_symmetry_1
_geom_angle_site_symmetry_3
N1 C1 C2 121.0(4) . .
N1 C1 H1 112(2) . .
C2 C1 H1 126(2) . .
C3 C2 C1 120.8(4) . .
C3 C2 H2 123(3) . .
C1 C2 H2 116(3) . .
C2 C3 C4 118.7(4) . .
C2 C3 H3 121(2) . .
C4 C3 H3 120.6(19) . .
C3 C4 C5 117.7(3) . .
C3 C4 C11 126.7(3) . .
C5 C4 C11 115.7(3) . .
N1 C5 C4 122.3(3) . .
N1 C5 C10 115.7(3) . .
C4 C5 C10 122.0(3) . .
N2 C6 C7 122.0(3) . .
N2 C6 H6 123(2) . .
C7 C6 H6 115(2) . .
C8 C7 C6 119.9(4) . .
C8 C7 H7 125(3) . .
C6 C7 H7 114(3) . .
C7 C8 C9 119.1(4) . .
C7 C8 H8 116(3) . .
C9 C8 H8 124(3) . .
C10 C9 C8 117.7(3) . .
C10 C9 C12 115.1(3) . .
C8 C9 C12 127.2(3) . .
N2 C10 C9 122.1(3) . .
N2 C10 C5 116.2(3) . .
C9 C10 C5 121.7(3) . .
C12 C11 N3 110.6(3) . .
C12 C11 C4 121.3(3) . .
N3 C11 C4 128.2(3) . .
N4 C12 C11 105.8(3) . .
N4 C12 C9 130.1(3) . .
C11 C12 C9 124.1(3) . .
N3 C13 N4 111.4(3) . .
N3 C13 C14 123.1(3) . .
N4 C13 C14 125.2(3) . .
C15 C14 C19 117.4(3) . .
C15 C14 C13 115.5(3) . .
C19 C14 C13 126.9(3) . .
C16 C15 C14 123.0(4) . .
C16 C15 H15 113(3) . .
C14 C15 H15 124(3) . .
C15 C16 C17 118.9(4) . .
C15 C16 H16 120(3) . .
C17 C16 H16 121(3) . .
C18 C17 C16 119.9(4) . .
C18 C17 H17 112(3) . .
C16 C17 H17 128(3) . .
C17 C18 C19 121.1(4) . .
C17 C18 H18 117(4) . .
C19 C18 H18 121(4) . .
C18 C19 C14 119.7(4) . .
C18 C19 S1 115.0(3) . .
C14 C19 S1 125.3(3) . .
C1 N1 C5 119.5(3) . .
C1 N1 Cu1 127.5(3) . .
C5 N1 Cu1 112.9(2) . .
C6 N2 C10 119.3(3) . .
C6 N2 Cu1 127.5(2) . .
C10 N2 Cu1 113.2(2) . .
C13 N3 C11 104.7(3) . .
C13 N4 C12 107.6(3) . .
C13 N4 H4 115(4) . .
C12 N4 H4 137(4) . .
P1 O4 Cu1 132.75(18) . .
P1 O6 Cu1 136.98(19) . 3_556
O6 P1 O4 116.11(18) . .
O6 P1 O7 105.63(18) . .
O4 P1 O7 108.68(18) . .
O6 P1 O5 109.11(18) . .
O4 P1 O5 109.71(17) . .
O7 P1 O5 107.2(2) . .
O3 S1 O2 113.16(19) . .
O3 S1 O1 113.0(2) . .
O2 S1 O1 111.03(17) . .
O3 S1 C19 106.04(18) . .
O2 S1 C19 107.35(17) . .
O1 S1 C19 105.64(18) . .
O4 Cu1 O6 96.24(12) . 3_556
O4 Cu1 N2 172.68(12) . .
O6 Cu1 N2 90.79(12) 3_556 .
O4 Cu1 N1 91.33(12) . .
O6 Cu1 N1 168.76(13) 3_556 .
N2 Cu1 N1 82.02(12) . .

loop_
_geom_bond_atom_site_label_1
_geom_bond_atom_site_label_2
_geom_bond_distance
_geom_bond_site_symmetry_2
C1 N1 1.330(5) .
C1 C2 1.401(6) .
C1 H1 0.97(4) .
C2 C3 1.373(6) .
C2 H2 1.01(5) .
C3 C4 1.402(5) .
C3 H3 1.03(3) .
C4 C5 1.413(5) .
C4 C11 1.437(5) .
C5 N1 1.353(5) .
C5 C10 1.437(5) .
C6 N2 1.330(5) .
C6 C7 1.391(6) .
C6 H6 0.81(4) .
C7 C8 1.370(5) .
C7 H7 0.93(5) .
C8 C9 1.412(5) .
C8 H8 0.89(4) .
C9 C10 1.401(5) .
C9 C12 1.429(5) .
C10 N2 1.356(4) .
C11 C12 1.374(5) .
C11 N3 1.375(4) .
C12 N4 1.365(5) .
C13 N3 1.340(5) .
C13 N4 1.358(5) .
C13 C14 1.477(5) .
C14 C15 1.397(5) .
C14 C19 1.405(5) .
C15 C16 1.375(6) .
C15 H15 0.71(4) .
C16 C17 1.387(6) .
C16 H16 0.84(4) .
C17 C18 1.382(6) .
C17 H17 0.86(4) .
C18 C19 1.397(5) .
C18 H18 0.78(5) .
C19 S1 1.799(4) .
N1 Cu1 2.006(3) .
N2 Cu1 1.989(3) .
N4 H4 0.78(5) .
O1 S1 1.462(3) .
O2 S1 1.453(3) .
O3 S1 1.443(3) .
O4 P1 1.500(3) .
O4 Cu1 1.917(3) .
O5 P1 1.572(3) .
O6 P1 1.493(3) .
O6 Cu1 1.921(3) 3_556
O7 P1 1.560(3) .
Cu1 O6 1.921(3) 3_556

loop_
_geom_torsion_atom_site_label_1
_geom_torsion_atom_site_label_2
_geom_torsion_atom_site_label_3
_geom_torsion_atom_site_label_4
_geom_torsion
_geom_torsion_site_symmetry_1
N1 C1 C2 C3 -1.6(7) .
C1 C2 C3 C4 1.3(7) .
C2 C3 C4 C5 -0.1(6) .
C2 C3 C4 C11 -179.6(4) .
C3 C4 C5 N1 -1.1(6) .
C11 C4 C5 N1 178.5(3) .
C3 C4 C5 C10 178.2(4) .
C11 C4 C5 C10 -2.2(5) .
N2 C6 C7 C8 1.1(7) .
C6 C7 C8 C9 -0.3(6) .
C7 C8 C9 C10 -0.8(6) .
C7 C8 C9 C12 178.5(4) .
C8 C9 C10 N2 1.2(6) .
C12 C9 C10 N2 -178.2(3) .
C8 C9 C10 C5 -176.8(4) .
C12 C9 C10 C5 3.8(5) .
N1 C5 C10 N2 0.9(5) .
C4 C5 C10 N2 -178.4(3) .
N1 C5 C10 C9 179.0(3) .
C4 C5 C10 C9 -0.3(6) .
C3 C4 C11 C12 -179.5(4) .
C5 C4 C11 C12 0.9(6) .
C3 C4 C11 N3 1.8(7) .
C5 C4 C11 N3 -177.7(4) .
N3 C11 C12 N4 0.5(4) .
C4 C11 C12 N4 -178.3(4) .
N3 C11 C12 C9 -178.2(3) .
C4 C11 C12 C9 2.9(6) .
C10 C9 C12 N4 176.4(4) .
C8 C9 C12 N4 -2.9(7) .
C10 C9 C12 C11 -5.2(6) .
C8 C9 C12 C11 175.5(4) .
N3 C13 C14 C15 15.8(6) .
N4 C13 C14 C15 -158.2(4) .
N3 C13 C14 C19 -168.2(4) .
N4 C13 C14 C19 17.8(6) .
C19 C14 C15 C16 0.1(7) .
C13 C14 C15 C16 176.4(4) .
C14 C15 C16 C17 -1.5(7) .
C15 C16 C17 C18 1.8(7) .
C16 C17 C18 C19 -0.7(7) .
C17 C18 C19 C14 -0.8(6) .
C17 C18 C19 S1 179.3(3) .
C15 C14 C19 C18 1.1(6) .
C13 C14 C19 C18 -174.9(4) .
C15 C14 C19 S1 -179.0(3) .
C13 C14 C19 S1 5.1(6) .
C2 C1 N1 C5 0.4(6) .
C2 C1 N1 Cu1 -175.9(3) .
C4 C5 N1 C1 0.9(6) .
C10 C5 N1 C1 -178.4(4) .
C4 C5 N1 Cu1 177.7(3) .
C10 C5 N1 Cu1 -1.6(4) .
C7 C6 N2 C10 -0.7(6) .
C7 C6 N2 Cu1 176.3(3) .
C9 C10 N2 C6 -0.4(5) .
C5 C10 N2 C6 177.7(3) .
C9 C10 N2 Cu1 -177.9(3) .
C5 C10 N2 Cu1 0.2(4) .
N4 C13 N3 C11 0.7(4) .
C14 C13 N3 C11 -174.1(3) .
C12 C11 N3 C13 -0.7(4) .
C4 C11 N3 C13 178.0(4) .
N3 C13 N4 C12 -0.4(5) .
C14 C13 N4 C12 174.3(4) .
C11 C12 N4 C13 -0.1(4) .
C9 C12 N4 C13 178.6(4) .
Cu1 O6 P1 O4 -98.8(3) 3_556
Cu1 O6 P1 O7 140.7(3) 3_556
Cu1 O6 P1 O5 25.8(3) 3_556
Cu1 O4 P1 O6 102.1(3) .
Cu1 O4 P1 O7 -139.1(3) .
Cu1 O4 P1 O5 -22.2(3) .
C18 C19 S1 O3 1.4(4) .
C14 C19 S1 O3 -178.6(3) .
C18 C19 S1 O2 122.6(3) .
C14 C19 S1 O2 -57.3(4) .
C18 C19 S1 O1 -118.9(3) .
C14 C19 S1 O1 61.2(4) .
